data_7029744
loop_
_publ_author_name
'Chakraborty, Amit'
'Bag, Prasenjit'
'Rivi\`ere, Eric'
'Mallah, Talal'
'Chandrasekhar, Vadapalli'

_publ_section_title
;
 Assembly of heterobimetallic Ni(II)-Ln(III) (Ln(III) = Dy(III), Tb(III),
 Gd(III), Ho(III), Er(III), Y(III)) complexes using a ferrocene ligand:
 slow relaxation of the magnetization in Dy(III), Tb(III) and Ho(III)
 analogues.
;
_journal_issue 23
_journal_name_full 'Dalton transactions (Cambridge, England : 2003)'
_journal_page_first 8921
_journal_page_last 8932
_journal_paper_doi 10.1039/c4dt00209a
_journal_volume 43
_journal_year 2014
_chemical_formula_moiety 'C32 H33 Fe Ho N6 Ni O13, C2 H3 N'
_chemical_formula_sum 'C34 H36 Fe Ho N7 Ni O13'
_chemical_formula_weight 1030.17
_chemical_name_systematic
; 
 ? 
;
_space_group_IT_number 2
_symmetry_cell_setting triclinic
_symmetry_space_group_name_Hall '-P 1'
_symmetry_space_group_name_H-M 'P -1'
_atom_sites_solution_hydrogens geom
_atom_sites_solution_primary direct
_atom_sites_solution_secondary difmap
_audit_creation_method SHELXL-97
_cell_angle_alpha 98.030(6)
_cell_angle_beta 91.972(6)
_cell_angle_gamma 100.182(6)
_cell_formula_units_Z 2
_cell_length_a 12.313(4)
_cell_length_b 12.378(4)
_cell_length_c 12.530(4)
_cell_measurement_reflns_used 9781
_cell_measurement_temperature 100(2)
_cell_measurement_theta_max 28.37
_cell_measurement_theta_min 2.42
_cell_volume 1857.8(10)
_computing_cell_refinement 'Bruker SMART'
_computing_data_collection 'Bruker SMART'
_computing_data_reduction 'Bruker SAINT'
_computing_molecular_graphics 'Bruker SHELXTL'
_computing_publication_material 'Bruker SHELXTL'
_computing_structure_refinement 'SHELXL-97 (Sheldrick, 1997)'
_computing_structure_solution 'SHELXS-97 (Sheldrick, 1990)'
_diffrn_ambient_temperature 100(2)
_diffrn_measured_fraction_theta_full 0.993
_diffrn_measured_fraction_theta_max 0.993
_diffrn_measurement_device_type 'CCD area detector'
_diffrn_measurement_method 'phi and omega scans'
_diffrn_radiation_monochromator graphite
_diffrn_radiation_source 'fine-focus sealed tube'
_diffrn_radiation_type MoK\a
_diffrn_radiation_wavelength 0.71073
_diffrn_reflns_av_R_equivalents 0.0306
_diffrn_reflns_av_unetI/netI 0.0317
_diffrn_reflns_limit_h_max 15
_diffrn_reflns_limit_h_min -15
_diffrn_reflns_limit_k_max 15
_diffrn_reflns_limit_k_min -15
_diffrn_reflns_limit_l_max 16
_diffrn_reflns_limit_l_min -16
_diffrn_reflns_number 29219
_diffrn_reflns_theta_full 27.00
_diffrn_reflns_theta_max 27.00
_diffrn_reflns_theta_min 1.68
_exptl_absorpt_coefficient_mu 3.072
_exptl_absorpt_correction_T_max 0.7457
_exptl_absorpt_correction_T_min 0.6001
_exptl_absorpt_correction_type empirical
_exptl_absorpt_process_details SADABS
_exptl_crystal_colour brown
_exptl_crystal_density_diffrn 1.842
_exptl_crystal_density_method 'not measured'
_exptl_crystal_description block
_exptl_crystal_F_000 1028
_exptl_crystal_size_max .07
_exptl_crystal_size_mid .06
_exptl_crystal_size_min .05
_refine_diff_density_max 1.244
_refine_diff_density_min -0.900
_refine_diff_density_rms 0.121
_refine_ls_extinction_method none
_refine_ls_goodness_of_fit_ref 1.076
_refine_ls_hydrogen_treatment mixed
_refine_ls_matrix_type full
_refine_ls_number_parameters 528
_refine_ls_number_reflns 8042
_refine_ls_number_restraints 0
_refine_ls_restrained_S_all 1.076
_refine_ls_R_factor_all 0.0378
_refine_ls_R_factor_gt 0.0290
_refine_ls_shift/su_max 0.000
_refine_ls_shift/su_mean 0.000
_refine_ls_structure_factor_coef Fsqd
_refine_ls_weighting_details 'calc w=1/[\s^2^(Fo^2^)+(0.0024P)^2^+7.2417P] where P=(Fo^2^+2Fc^2^)/3'
_refine_ls_weighting_scheme calc
_refine_ls_wR_factor_gt 0.0584
_refine_ls_wR_factor_ref 0.0648
_reflns_number_gt 7104
_reflns_number_total 8042
_reflns_threshold_expression >2sigma(I)
_cod_data_source_file c4dt00209a2.cif
_cod_data_source_block NiHo
_cod_depositor_comments
;
The following automatic conversions were performed:

'_exptl_absorpt_correction_type' value 'EMPIRICAL' changed to
'empirical' according to
/usr/data/users/saulius/crontab/automatic-downloads/rss-feeds/RSC/lib/dictionaries/cif_core.dic
dictionary named 'cif_core.dic' version 2.4.2 from 2011-04-26.

Automatic conversion script
Id: cif_fix_values 2281 2013-09-26 08:29:07Z andrius 

 Adding full bibliography for 7029742--7029747.cif.
;
_cod_original_cell_volume 1857.7(11)
_cod_original_sg_symbol_H-M P-1
_cod_database_code 7029744

loop_
_symmetry_equiv_pos_as_xyz
'x, y, z'
'-x, -y, -z'

loop_
_atom_site_label
_atom_site_type_symbol
_atom_site_fract_x
_atom_site_fract_y
_atom_site_fract_z
_atom_site_U_iso_or_equiv
_atom_site_adp_type
_atom_site_occupancy
_atom_site_symmetry_multiplicity
_atom_site_calc_flag
_atom_site_refinement_flags
Ho1 Ho 0.231165(14) 0.410184(14) 0.249324(15) 0.01909(5) Uani 1 1 d .
Fe1 Fe -0.39151(4) -0.14161(4) 0.16664(4) 0.01823(12) Uani 1 1 d .
Ni1 Ni 0.03651(3) 0.17917(3) 0.16394(4) 0.01346(10) Uani 1 1 d .
O4 O 0.2214(2) 0.5054(2) 0.0838(2) 0.0252(6) Uani 1 1 d .
O3 O 0.0890(2) 0.33285(19) 0.12324(19) 0.0167(5) Uani 1 1 d .
N3 N -0.1971(2) 0.0766(2) 0.0434(2) 0.0170(6) Uani 1 1 d .
O1 O 0.18264(19) 0.22274(19) 0.2567(2) 0.0182(5) Uani 1 1 d .
O2 O 0.3707(2) 0.3190(2) 0.3518(2) 0.0271(6) Uani 1 1 d .
C15 C 0.4753(4) 0.3749(4) 0.4060(4) 0.0431(13) Uani 1 1 d .
H15A H 0.4765 0.3629 0.4801 0.065 Uiso 1 1 calc R
H15B H 0.4843 0.4530 0.4029 0.065 Uiso 1 1 calc R
H15C H 0.5344 0.3458 0.3711 0.065 Uiso 1 1 calc R
O5 O -0.04192(19) 0.24956(19) 0.2869(2) 0.0180(5) Uani 1 1 d .
O6 O 0.0803(2) 0.4047(2) 0.3509(2) 0.0206(6) Uani 1 1 d .
O8 O 0.4180(2) 0.4946(2) 0.2231(3) 0.0366(8) Uani 1 1 d .
O7 O 0.3540(3) 0.3361(3) 0.1198(3) 0.0397(8) Uani 1 1 d .
O10 O 0.2340(2) 0.6084(2) 0.2977(2) 0.0256(6) Uani 1 1 d .
O11 O 0.3050(2) 0.5296(2) 0.4217(2) 0.0231(6) Uani 1 1 d .
O12 O 0.3214(3) 0.7141(3) 0.4460(3) 0.0457(9) Uani 1 1 d .
N1 N -0.0855(2) -0.0522(2) 0.1966(2) 0.0152(6) Uani 1 1 d .
N4 N -0.1026(2) 0.1646(2) 0.0535(2) 0.0147(6) Uani 1 1 d .
C14 C 0.2406(3) 0.1573(3) 0.2982(3) 0.0178(7) Uani 1 1 d .
O13 O 0.1204(2) 0.1160(2) 0.0333(2) 0.0189(5) Uani 1 1 d .
O9 O 0.5296(3) 0.4108(3) 0.1251(4) 0.0783(16) Uani 1 1 d .
N6 N 0.2866(3) 0.6179(3) 0.3891(3) 0.0275(8) Uani 1 1 d .
N7 N 0.9937(5) 0.7839(4) 0.4182(4) 0.0610(15) Uani 1 1 d .
C16 C 0.2969(4) 0.6026(3) 0.0640(4) 0.0321(10) Uani 1 1 d .
H1A H 0.3434 0.5821 0.0076 0.048 Uiso 1 1 calc R
H1B H 0.3417 0.6346 0.1288 0.048 Uiso 1 1 calc R
H1C H 0.2557 0.6558 0.0424 0.048 Uiso 1 1 calc R
C17 C 0.1446(3) 0.4543(3) -0.0001(3) 0.0215(8) Uani 1 1 d .
C22 C 0.0732(3) 0.3604(3) 0.0270(3) 0.0169(7) Uani 1 1 d .
N2 N 0.0154(2) 0.0267(2) 0.2187(2) 0.0153(6) Uani 1 1 d .
C6 C -0.1514(3) -0.0553(3) 0.2742(3) 0.0167(7) Uani 1 1 d .
C7 C -0.1325(3) 0.0202(3) 0.3817(3) 0.0219(8) Uani 1 1 d .
H6A H -0.1018 -0.0169 0.4345 0.033 Uiso 1 1 calc R
H6B H -0.2017 0.0383 0.4044 0.033 Uiso 1 1 calc R
H6C H -0.0822 0.0871 0.3743 0.033 Uiso 1 1 calc R
C1 C -0.2511(3) -0.1422(3) 0.2580(3) 0.0185(7) Uani 1 1 d .
C2 C -0.3446(3) -0.1498(3) 0.3228(3) 0.0231(8) Uani 1 1 d .
H8 H -0.3539 -0.0998 0.3830 0.028 Uiso 1 1 calc R
C3 C -0.4210(3) -0.2474(3) 0.2787(3) 0.0263(9) Uani 1 1 d .
H9 H -0.4889 -0.2725 0.3056 0.032 Uiso 1 1 calc R
C4 C -0.3762(3) -0.2998(3) 0.1871(3) 0.0250(9) Uani 1 1 d .
H10 H -0.4098 -0.3649 0.1432 0.030 Uiso 1 1 calc R
C5 C -0.2718(3) -0.2362(3) 0.1739(3) 0.0194(8) Uani 1 1 d .
H11 H -0.2245 -0.2524 0.1200 0.023 Uiso 1 1 calc R
C29 C -0.4962(3) -0.1636(3) 0.0324(3) 0.0271(9) Uani 1 1 d .
H12 H -0.5291 -0.2314 -0.0073 0.032 Uiso 1 1 calc R
C28 C -0.5411(3) -0.1067(3) 0.1207(4) 0.0278(9) Uani 1 1 d .
H13 H -0.6085 -0.1306 0.1491 0.033 Uiso 1 1 calc R
C27 C -0.4662(3) -0.0067(3) 0.1589(3) 0.0261(9) Uani 1 1 d .
H14 H -0.4758 0.0464 0.2164 0.031 Uiso 1 1 calc R
C26 C -0.3728(3) -0.0022(3) 0.0929(3) 0.0177(7) Uani 1 1 d .
C30 C -0.3923(3) -0.1001(3) 0.0140(3) 0.0226(8) Uani 1 1 d .
H16 H -0.3455 -0.1189 -0.0395 0.027 Uiso 1 1 calc R
C24 C -0.2762(3) 0.0888(3) 0.1043(3) 0.0175(7) Uani 1 1 d .
C23 C -0.0948(3) 0.2125(3) -0.0312(3) 0.0173(7) Uani 1 1 d .
H18 H -0.1494 0.1851 -0.0862 0.021 Uiso 1 1 calc R
C21 C -0.0107(3) 0.3043(3) -0.0511(3) 0.0187(7) Uani 1 1 d .
C20 C -0.0195(3) 0.3419(3) -0.1517(3) 0.0248(8) Uani 1 1 d .
H20 H -0.0749 0.3048 -0.2029 0.030 Uiso 1 1 calc R
C19 C 0.0521(4) 0.4320(3) -0.1752(3) 0.0300(9) Uani 1 1 d .
H21 H 0.0455 0.4553 -0.2421 0.036 Uiso 1 1 calc R
C18 C 0.1353(4) 0.4891(3) -0.0987(3) 0.0275(9) Uani 1 1 d .
H22 H 0.1840 0.5504 -0.1146 0.033 Uiso 1 1 calc R
C25 C -0.2816(3) 0.1909(3) 0.1844(3) 0.0222(8) Uani 1 1 d .
H23A H -0.2148 0.2444 0.1843 0.033 Uiso 1 1 calc R
H23B H -0.2896 0.1707 0.2553 0.033 Uiso 1 1 calc R
H23C H -0.3437 0.2225 0.1643 0.033 Uiso 1 1 calc R
C8 C 0.0917(3) -0.0134(3) 0.2638(3) 0.0181(7) Uani 1 1 d .
H24 H 0.0731 -0.0869 0.2753 0.022 Uiso 1 1 calc R
C9 C 0.2033(3) 0.0428(3) 0.2988(3) 0.0183(7) Uani 1 1 d .
C13 C 0.3469(3) 0.2052(3) 0.3491(3) 0.0228(8) Uani 1 1 d .
C12 C 0.4139(3) 0.1431(3) 0.3922(3) 0.0271(9) Uani 1 1 d .
H27 H 0.4834 0.1766 0.4237 0.033 Uiso 1 1 calc R
C11 C 0.3772(3) 0.0288(3) 0.3887(3) 0.0260(9) Uani 1 1 d .
H28 H 0.4230 -0.0140 0.4167 0.031 Uiso 1 1 calc R
C10 C 0.2738(3) -0.0201(3) 0.3441(3) 0.0232(8) Uani 1 1 d .
H29 H 0.2496 -0.0957 0.3436 0.028 Uiso 1 1 calc R
C31 C -0.0137(3) 0.3415(3) 0.3468(3) 0.0187(7) Uani 1 1 d .
C32 C -0.1003(3) 0.3796(4) 0.4180(4) 0.0360(11) Uani 1 1 d .
H31A H -0.1581 0.3974 0.3740 0.054 Uiso 1 1 calc R
H31B H -0.0671 0.4441 0.4677 0.054 Uiso 1 1 calc R
H31C H -0.1307 0.3214 0.4575 0.054 Uiso 1 1 calc R
N5 N 0.4371(3) 0.4156(3) 0.1533(4) 0.0508(12) Uani 1 1 d .
C33 C 0.9087(6) 0.7310(4) 0.4213(4) 0.0459(14) Uani 1 1 d .
C34 C 0.8005(5) 0.6627(5) 0.4241(5) 0.0542(15) Uani 1 1 d .
H34A H 0.7742 0.6285 0.3522 0.081 Uiso 1 1 calc R
H34B H 0.7500 0.7081 0.4537 0.081 Uiso 1 1 calc R
H34C H 0.8058 0.6062 0.4684 0.081 Uiso 1 1 calc R
H1 H 0.149(4) 0.062(4) 0.032(4) 0.036(14) Uiso 1 1 d .
H100 H 0.102(5) 0.118(5) -0.034(5) 0.07(2) Uiso 1 1 d .

loop_
_atom_site_aniso_label
_atom_site_aniso_U_11
_atom_site_aniso_U_22
_atom_site_aniso_U_33
_atom_site_aniso_U_23
_atom_site_aniso_U_13
_atom_site_aniso_U_12
Ho1 0.01889(9) 0.01467(8) 0.01855(9) -0.00418(6) 0.00387(6) -0.00615(6)
Fe1 0.0147(2) 0.0172(2) 0.0200(3) 0.0005(2) 0.0026(2) -0.00331(19)
Ni1 0.0143(2) 0.0113(2) 0.0124(2) -0.00028(17) 0.00091(16) -0.00230(16)
O4 0.0280(15) 0.0171(13) 0.0257(15) 0.0020(11) 0.0081(11) -0.0096(11)
O3 0.0216(13) 0.0134(11) 0.0134(13) 0.0022(10) 0.0043(10) -0.0026(9)
N3 0.0171(15) 0.0141(14) 0.0165(16) 0.0013(12) -0.0012(12) -0.0045(11)
O1 0.0155(12) 0.0159(12) 0.0205(14) -0.0029(10) -0.0027(10) 0.0003(9)
O2 0.0169(13) 0.0214(13) 0.0361(17) -0.0113(12) -0.0046(11) -0.0016(10)
C15 0.025(2) 0.029(2) 0.065(4) -0.018(2) -0.019(2) 0.0015(18)
O5 0.0183(12) 0.0171(12) 0.0157(13) -0.0022(10) 0.0015(10) -0.0006(10)
O6 0.0216(13) 0.0189(12) 0.0174(14) -0.0026(10) 0.0041(10) -0.0030(10)
O8 0.0275(15) 0.0206(14) 0.052(2) -0.0154(14) 0.0150(14) -0.0079(11)
O7 0.0480(19) 0.0333(17) 0.0343(19) -0.0027(14) 0.0229(15) -0.0003(14)
O10 0.0288(15) 0.0203(13) 0.0243(15) -0.0027(11) 0.0029(12) -0.0003(11)
O11 0.0236(14) 0.0166(13) 0.0266(15) -0.0024(11) 0.0025(11) 0.0006(10)
O12 0.047(2) 0.0339(17) 0.044(2) -0.0056(15) -0.0020(15) -0.0155(15)
N1 0.0156(14) 0.0107(13) 0.0172(16) 0.0015(11) 0.0016(11) -0.0029(11)
N4 0.0169(14) 0.0118(13) 0.0137(15) -0.0011(11) 0.0014(11) 0.0000(11)
C14 0.0154(17) 0.0203(17) 0.0163(18) -0.0037(14) 0.0021(13) 0.0039(13)
O13 0.0219(14) 0.0171(13) 0.0163(15) -0.0009(11) 0.0024(11) 0.0021(11)
O9 0.046(2) 0.055(2) 0.117(4) -0.030(2) 0.054(2) -0.0111(18)
N6 0.0256(18) 0.0195(16) 0.034(2) -0.0035(15) 0.0068(15) -0.0013(13)
N7 0.114(5) 0.033(2) 0.029(3) 0.0030(19) -0.009(3) 0.000(3)
C16 0.037(2) 0.0160(18) 0.038(3) 0.0030(17) 0.0173(19) -0.0112(16)
C17 0.029(2) 0.0153(17) 0.018(2) 0.0001(14) 0.0134(15) -0.0024(14)
C22 0.0236(18) 0.0154(16) 0.0113(17) 0.0005(13) 0.0110(13) 0.0017(13)
N2 0.0149(14) 0.0141(14) 0.0142(15) -0.0005(11) 0.0004(11) -0.0028(11)
C6 0.0201(18) 0.0153(16) 0.0126(18) 0.0018(13) -0.0022(13) -0.0013(13)
C7 0.026(2) 0.0175(17) 0.018(2) -0.0011(15) 0.0034(15) -0.0038(14)
C1 0.0187(18) 0.0147(16) 0.021(2) 0.0052(14) -0.0013(14) -0.0015(13)
C2 0.024(2) 0.0246(19) 0.019(2) 0.0052(16) 0.0059(15) -0.0030(15)
C3 0.023(2) 0.026(2) 0.028(2) 0.0108(17) 0.0044(16) -0.0071(16)
C4 0.025(2) 0.0188(18) 0.028(2) 0.0041(16) 0.0019(16) -0.0054(15)
C5 0.0205(18) 0.0161(17) 0.021(2) 0.0051(14) 0.0039(14) -0.0001(14)
C29 0.022(2) 0.0230(19) 0.031(2) 0.0050(17) -0.0070(16) -0.0071(15)
C28 0.0160(19) 0.029(2) 0.036(2) 0.0065(18) 0.0010(16) -0.0014(15)
C27 0.0183(19) 0.0243(19) 0.034(2) 0.0012(17) 0.0022(16) 0.0031(15)
C26 0.0152(17) 0.0183(17) 0.0193(19) 0.0052(14) -0.0005(14) 0.0011(13)
C30 0.0220(19) 0.0205(18) 0.023(2) 0.0032(15) -0.0045(15) -0.0025(15)
C24 0.0175(17) 0.0165(17) 0.0170(19) 0.0024(14) -0.0015(14) 0.0000(13)
C23 0.0214(18) 0.0158(16) 0.0134(18) -0.0011(14) -0.0005(14) 0.0030(13)
C21 0.0262(19) 0.0144(16) 0.0159(19) 0.0026(14) 0.0052(14) 0.0040(14)
C20 0.037(2) 0.0172(18) 0.020(2) -0.0001(15) 0.0003(16) 0.0067(16)
C19 0.053(3) 0.0190(19) 0.020(2) 0.0044(16) 0.0094(18) 0.0077(18)
C18 0.042(2) 0.0125(17) 0.027(2) 0.0023(15) 0.0163(18) -0.0001(16)
C25 0.0179(18) 0.0202(18) 0.026(2) -0.0019(16) 0.0024(15) -0.0008(14)
C8 0.0201(18) 0.0153(16) 0.0177(19) 0.0013(14) 0.0019(14) 0.0006(13)
C9 0.0184(18) 0.0216(18) 0.0147(18) -0.0006(14) 0.0017(13) 0.0051(14)
C13 0.0193(19) 0.0240(19) 0.022(2) -0.0073(16) 0.0013(15) 0.0035(15)
C12 0.0172(19) 0.032(2) 0.028(2) -0.0093(17) -0.0012(15) 0.0044(16)
C11 0.023(2) 0.034(2) 0.023(2) 0.0010(17) -0.0005(15) 0.0142(16)
C10 0.0221(19) 0.0254(19) 0.021(2) 0.0001(16) 0.0019(15) 0.0054(15)
C31 0.0190(18) 0.0232(18) 0.0128(18) -0.0005(14) 0.0014(13) 0.0036(14)
C32 0.022(2) 0.044(3) 0.037(3) -0.014(2) 0.0065(18) 0.0063(18)
N5 0.044(2) 0.033(2) 0.065(3) -0.009(2) 0.029(2) -0.0128(18)
C33 0.096(5) 0.028(2) 0.020(2) 0.006(2) 0.002(3) 0.026(3)
C34 0.072(4) 0.063(4) 0.044(3) 0.029(3) 0.015(3) 0.036(3)

loop_
_atom_type_symbol
_atom_type_description
_atom_type_scat_dispersion_real
_atom_type_scat_dispersion_imag
_atom_type_scat_source
C C 0.0033 0.0016 'International Tables Vol C Tables 4.2.6.8 and 6.1.1.4'
H H 0.0000 0.0000 'International Tables Vol C Tables 4.2.6.8 and 6.1.1.4'
N N 0.0061 0.0033 'International Tables Vol C Tables 4.2.6.8 and 6.1.1.4'
O O 0.0106 0.0060 'International Tables Vol C Tables 4.2.6.8 and 6.1.1.4'
Fe Fe 0.3463 0.8444 'International Tables Vol C Tables 4.2.6.8 and 6.1.1.4'
Ni Ni 0.3393 1.1124 'International Tables Vol C Tables 4.2.6.8 and 6.1.1.4'
Ho Ho -0.2175 4.6783 'International Tables Vol C Tables 4.2.6.8 and 6.1.1.4'

loop_
_geom_angle_atom_site_label_1
_geom_angle_atom_site_label_2
_geom_angle_atom_site_label_3
_geom_angle
O6 Ho1 O3 77.86(9)
O6 Ho1 O1 78.36(9)
O3 Ho1 O1 70.43(8)
O6 Ho1 O8 148.85(9)
O3 Ho1 O8 129.36(10)
O1 Ho1 O8 121.60(9)
O6 Ho1 O10 80.15(9)
O3 Ho1 O10 110.27(9)
O1 Ho1 O10 157.80(9)
O8 Ho1 O10 76.04(9)
O6 Ho1 O7 156.09(9)
O3 Ho1 O7 86.63(10)
O1 Ho1 O7 79.35(10)
O8 Ho1 O7 53.72(10)
O10 Ho1 O7 122.70(10)
O6 Ho1 O11 76.63(9)
O3 Ho1 O11 151.47(9)
O1 Ho1 O11 116.08(9)
O8 Ho1 O11 73.01(9)
O10 Ho1 O11 52.64(9)
O7 Ho1 O11 121.53(10)
O6 Ho1 O4 115.24(9)
O3 Ho1 O4 63.97(8)
O1 Ho1 O4 126.91(8)
O8 Ho1 O4 73.81(11)
O10 Ho1 O4 68.20(9)
O7 Ho1 O4 72.46(11)
O11 Ho1 O4 116.99(9)
O6 Ho1 O2 105.67(10)
O3 Ho1 O2 130.89(8)
O1 Ho1 O2 62.86(8)
O8 Ho1 O2 69.76(11)
O10 Ho1 O2 118.66(8)
O7 Ho1 O2 71.15(11)
O11 Ho1 O2 69.14(8)
O4 Ho1 O2 139.00(9)
O6 Ho1 N5 171.14(13)
O3 Ho1 N5 110.05(11)
O1 Ho1 N5 100.20(10)
O8 Ho1 N5 26.59(10)
O10 Ho1 N5 100.17(10)
O7 Ho1 N5 27.23(10)
O11 Ho1 N5 96.44(11)
O4 Ho1 N5 72.70(13)
O2 Ho1 N5 66.30(13)
O6 Ho1 N6 78.71(9)
O3 Ho1 N6 134.05(9)
O1 Ho1 N6 140.49(10)
O8 Ho1 N6 71.01(9)
O10 Ho1 N6 26.37(10)
O7 Ho1 N6 124.69(10)
O11 Ho1 N6 26.37(10)
O4 Ho1 N6 92.03(10)
O2 Ho1 N6 93.40(9)
N5 Ho1 N6 97.59(10)
C29 Fe1 C2 156.89(15)
C29 Fe1 C1 158.55(16)
C2 Fe1 C1 40.94(15)
C29 Fe1 C5 120.44(16)
C2 Fe1 C5 68.74(16)
C1 Fe1 C5 41.13(14)
C29 Fe1 C28 40.35(17)
C2 Fe1 C28 123.41(17)
C1 Fe1 C28 160.67(16)
C5 Fe1 C28 156.30(15)
C29 Fe1 C30 40.71(15)
C2 Fe1 C30 162.10(14)
C1 Fe1 C30 123.96(15)
C5 Fe1 C30 105.89(16)
C28 Fe1 C30 68.40(17)
C29 Fe1 C3 119.62(15)
C2 Fe1 C3 40.72(14)
C1 Fe1 C3 68.55(15)
C5 Fe1 C3 68.05(16)
C28 Fe1 C3 106.79(17)
C30 Fe1 C3 154.79(15)
C29 Fe1 C4 103.93(16)
C2 Fe1 C4 68.52(16)
C1 Fe1 C4 68.67(14)
C5 Fe1 C4 40.35(14)
C28 Fe1 C4 120.76(15)
C30 Fe1 C4 119.18(16)
C3 Fe1 C4 40.41(16)
C29 Fe1 C26 68.48(15)
C2 Fe1 C26 126.71(14)
C1 Fe1 C26 109.97(14)
C5 Fe1 C26 123.14(14)
C28 Fe1 C26 68.50(15)
C30 Fe1 C26 40.89(14)
C3 Fe1 C26 162.48(16)
C4 Fe1 C26 156.70(16)
C29 Fe1 C27 68.14(16)
C2 Fe1 C27 110.50(17)
C1 Fe1 C27 125.71(15)
C5 Fe1 C27 160.96(14)
C28 Fe1 C27 40.45(15)
C30 Fe1 C27 68.70(16)
C3 Fe1 C27 124.65(17)
C4 Fe1 C27 158.43(15)
C26 Fe1 C27 40.99(15)
O5 Ni1 O3 88.96(10)
O5 Ni1 O1 89.66(10)
O3 Ni1 O1 80.89(10)
O5 Ni1 N2 93.55(11)
O3 Ni1 N2 168.44(11)
O1 Ni1 N2 87.84(10)
O5 Ni1 O13 176.40(11)
O3 Ni1 O13 87.45(10)
O1 Ni1 O13 90.07(11)
N2 Ni1 O13 90.03(12)
O5 Ni1 N4 92.01(11)
O3 Ni1 N4 87.24(10)
O1 Ni1 N4 167.98(11)
N2 Ni1 N4 103.93(11)
O13 Ni1 N4 87.52(11)
C17 O4 C16 116.5(3)
C17 O4 Ho1 117.9(2)
C16 O4 Ho1 125.3(2)
C22 O3 Ni1 124.9(2)
C22 O3 Ho1 127.1(2)
Ni1 O3 Ho1 103.49(11)
C24 N3 N4 118.0(3)
C14 O1 Ni1 128.2(2)
C14 O1 Ho1 128.7(2)
Ni1 O1 Ho1 102.62(10)
C13 O2 C15 115.9(3)
C13 O2 Ho1 117.6(2)
C15 O2 Ho1 126.4(3)
O2 C15 H15A 109.5
O2 C15 H15B 109.5
H15A C15 H15B 109.5
O2 C15 H15C 109.5
H15A C15 H15C 109.5
H15B C15 H15C 109.5
C31 O5 Ni1 129.6(2)
C31 O6 Ho1 135.0(2)
N5 O8 Ho1 95.9(2)
N5 O7 Ho1 93.2(2)
N6 O10 Ho1 95.6(2)
N6 O11 Ho1 93.5(2)
C6 N1 N2 115.5(3)
C23 N4 N3 111.5(3)
C23 N4 Ni1 121.0(2)
N3 N4 Ni1 124.3(2)
O1 C14 C9 124.4(3)
O1 C14 C13 118.2(3)
C9 C14 C13 117.3(3)
Ni1 O13 H1 125(4)
Ni1 O13 H100 124(4)
H1 O13 H100 105(5)
O11 N6 O10 117.8(3)
O11 N6 O12 121.1(4)
O10 N6 O12 121.1(4)
O11 N6 Ho1 60.11(17)
O10 N6 Ho1 58.03(17)
O12 N6 Ho1 173.5(3)
O4 C16 H1A 109.5
O4 C16 H1B 109.5
H1A C16 H1B 109.5
O4 C16 H1C 109.5
H1A C16 H1C 109.5
H1B C16 H1C 109.5
C18 C17 O4 125.4(3)
C18 C17 C22 122.1(4)
O4 C17 C22 112.5(3)
O3 C22 C21 124.9(3)
O3 C22 C17 117.8(3)
C21 C22 C17 117.3(3)
C8 N2 N1 112.1(3)
C8 N2 Ni1 125.6(2)
N1 N2 Ni1 121.8(2)
N1 C6 C1 116.9(3)
N1 C6 C7 125.5(3)
C1 C6 C7 117.6(3)
C6 C7 H6A 109.5
C6 C7 H6B 109.5
H6A C7 H6B 109.5
C6 C7 H6C 109.5
H6A C7 H6C 109.5
H6B C7 H6C 109.5
C2 C1 C5 107.3(3)
C2 C1 C6 126.7(3)
C5 C1 C6 126.0(3)
C2 C1 Fe1 69.5(2)
C5 C1 Fe1 69.5(2)
C6 C1 Fe1 126.5(3)
C3 C2 C1 107.8(3)
C3 C2 Fe1 69.9(2)
C1 C2 Fe1 69.5(2)
C3 C2 H8 126.1
C1 C2 H8 126.1
Fe1 C2 H8 126.0
C4 C3 C2 108.4(3)
C4 C3 Fe1 69.8(2)
C2 C3 Fe1 69.4(2)
C4 C3 H9 125.8
C2 C3 H9 125.8
Fe1 C3 H9 126.6
C5 C4 C3 108.2(3)
C5 C4 Fe1 69.6(2)
C3 C4 Fe1 69.8(2)
C5 C4 H10 125.9
C3 C4 H10 125.9
Fe1 C4 H10 126.3
C4 C5 C1 108.3(3)
C4 C5 Fe1 70.0(2)
C1 C5 Fe1 69.3(2)
C4 C5 H11 125.9
C1 C5 H11 125.9
Fe1 C5 H11 126.4
C28 C29 C30 108.7(3)
C28 C29 Fe1 70.1(2)
C30 C29 Fe1 69.9(2)
C28 C29 H12 125.6
C30 C29 H12 125.6
Fe1 C29 H12 125.9
C29 C28 C27 108.5(3)
C29 C28 Fe1 69.6(2)
C27 C28 Fe1 70.1(2)
C29 C28 H13 125.8
C27 C28 H13 125.8
Fe1 C28 H13 126.1
C28 C27 C26 107.7(3)
C28 C27 Fe1 69.4(2)
C26 C27 Fe1 69.3(2)
C28 C27 H14 126.2
C26 C27 H14 126.2
Fe1 C27 H14 126.7
C30 C26 C27 107.6(3)
C30 C26 C24 126.9(3)
C27 C26 C24 125.5(3)
C30 C26 Fe1 69.5(2)
C27 C26 Fe1 69.7(2)
C24 C26 Fe1 127.1(3)
C29 C30 C26 107.5(4)
C29 C30 Fe1 69.4(2)
C26 C30 Fe1 69.6(2)
C29 C30 H16 126.2
C26 C30 H16 126.2
Fe1 C30 H16 126.3
N3 C24 C26 117.4(3)
N3 C24 C25 125.5(3)
C26 C24 C25 117.0(3)
N4 C23 C21 127.6(3)
N4 C23 H18 116.2
C21 C23 H18 116.2
C20 C21 C22 119.7(3)
C20 C21 C23 117.0(3)
C22 C21 C23 123.2(3)
C19 C20 C21 121.1(4)
C19 C20 H20 119.4
C21 C20 H20 119.4
C20 C19 C18 120.1(4)
C20 C19 H21 120.0
C18 C19 H21 120.0
C17 C18 C19 119.7(4)
C17 C18 H22 120.1
C19 C18 H22 120.1
C24 C25 H23A 109.5
C24 C25 H23B 109.5
H23A C25 H23B 109.5
C24 C25 H23C 109.5
H23A C25 H23C 109.5
H23B C25 H23C 109.5
N2 C8 C9 127.4(3)
N2 C8 H24 116.3
C9 C8 H24 116.3
C14 C9 C10 119.5(3)
C14 C9 C8 123.2(3)
C10 C9 C8 117.1(3)
C12 C13 O2 125.4(3)
C12 C13 C14 122.3(4)
O2 C13 C14 112.3(3)
C13 C12 C11 119.6(3)
C13 C12 H27 120.2
C11 C12 H27 120.2
C10 C11 C12 120.1(4)
C10 C11 H28 119.9
C12 C11 H28 119.9
C11 C10 C9 121.1(4)
C11 C10 H29 119.5
C9 C10 H29 119.5
O5 C31 O6 125.5(3)
O5 C31 C32 116.5(3)
O6 C31 C32 118.0(3)
C31 C32 H31A 109.5
C31 C32 H31B 109.5
H31A C32 H31B 109.5
C31 C32 H31C 109.5
H31A C32 H31C 109.5
H31B C32 H31C 109.5
O9 N5 O8 121.7(4)
O9 N5 O7 121.3(4)
O8 N5 O7 116.8(4)
O9 N5 Ho1 170.3(5)
O8 N5 Ho1 57.53(19)
O7 N5 Ho1 59.6(2)
N7 C33 C34 179.4(6)
C33 C34 H34A 109.5
C33 C34 H34B 109.5
H34A C34 H34B 109.5
C33 C34 H34C 109.5
H34A C34 H34C 109.5
H34B C34 H34C 109.5

loop_
_geom_bond_atom_site_label_1
_geom_bond_atom_site_label_2
_geom_bond_distance
Ho1 O6 2.284(3)
Ho1 O3 2.296(2)
Ho1 O1 2.307(3)
Ho1 O8 2.407(3)
Ho1 O10 2.438(3)
Ho1 O7 2.451(3)
Ho1 O11 2.485(3)
Ho1 O4 2.534(3)
Ho1 O2 2.610(3)
Ho1 N5 2.838(4)
Ho1 N6 2.860(3)
Fe1 C29 2.041(4)
Fe1 C2 2.042(4)
Fe1 C1 2.043(4)
Fe1 C5 2.046(4)
Fe1 C28 2.047(4)
Fe1 C30 2.048(4)
Fe1 C3 2.050(4)
Fe1 C4 2.050(4)
Fe1 C26 2.051(4)
Fe1 C27 2.056(4)
Ni1 O5 2.023(2)
Ni1 O3 2.038(2)
Ni1 O1 2.054(2)
Ni1 N2 2.073(3)
Ni1 O13 2.098(3)
Ni1 N4 2.130(3)
O4 C17 1.391(5)
O4 C16 1.440(4)
O3 C22 1.315(4)
N3 C24 1.275(5)
N3 N4 1.436(4)
O1 C14 1.316(4)
O2 C13 1.383(5)
O2 C15 1.446(4)
C15 H15A 0.9600
C15 H15B 0.9600
C15 H15C 0.9600
O5 C31 1.258(4)
O6 C31 1.272(4)
O8 N5 1.277(5)
O7 N5 1.300(5)
O10 N6 1.277(4)
O11 N6 1.273(4)
O12 N6 1.293(4)
N1 C6 1.288(5)
N1 N2 1.431(4)
N4 C23 1.284(5)
C14 C9 1.412(5)
C14 C13 1.426(5)
O13 H1 0.81(5)
O13 H100 0.87(7)
O9 N5 1.214(5)
N7 C33 1.137(8)
C16 H1A 0.9600
C16 H1B 0.9600
C16 H1C 0.9600
C17 C18 1.372(6)
C17 C22 1.418(5)
C22 C21 1.413(5)
N2 C8 1.287(5)
C6 C1 1.470(5)
C6 C7 1.514(5)
C7 H6A 0.9600
C7 H6B 0.9600
C7 H6C 0.9600
C1 C2 1.429(5)
C1 C5 1.436(5)
C2 C3 1.424(5)
C2 H8 0.9300
C3 C4 1.416(6)
C3 H9 0.9300
C4 C5 1.413(5)
C4 H10 0.9300
C5 H11 0.9300
C29 C28 1.410(6)
C29 C30 1.422(5)
C29 H12 0.9300
C28 C27 1.418(5)
C28 H13 0.9300
C27 C26 1.438(5)
C27 H14 0.9300
C26 C30 1.432(5)
C26 C24 1.473(5)
C30 H16 0.9300
C24 C25 1.513(5)
C23 C21 1.451(5)
C23 H18 0.9300
C21 C20 1.411(5)
C20 C19 1.367(6)
C20 H20 0.9300
C19 C18 1.397(6)
C19 H21 0.9300
C18 H22 0.9300
C25 H23A 0.9600
C25 H23B 0.9600
C25 H23C 0.9600
C8 C9 1.449(5)
C8 H24 0.9300
C9 C10 1.418(5)
C13 C12 1.369(6)
C12 C11 1.401(6)
C12 H27 0.9300
C11 C10 1.372(5)
C11 H28 0.9300
C10 H29 0.9300
C31 C32 1.510(5)
C32 H31A 0.9600
C32 H31B 0.9600
C32 H31C 0.9600
C33 C34 1.451(8)
C34 H34A 0.9600
C34 H34B 0.9600
C34 H34C 0.9600
